data_7038859
loop_
_publ_author_name
'Murashima, Kensuke'
'Karasawa, Satoru'
'Yoza, Kenji'
'Inagaki, Yuji'
'Koga, Noboru'

_publ_section_title
;
 3- and 4-(\a-diazobenzyl)pyridine-N-oxides as photoresponsive magnetic
 couplers for 2p-4f heterospin systems: formation of carbene-Tb(III) and
 carbene-Dy(III) single-molecule magnets.
;
_journal_issue 16
_journal_name_full 'Dalton transactions (Cambridge, England : 2003)'
_journal_page_first 7067
_journal_page_last 7077
_journal_paper_doi 10.1039/c6dt00420b
_journal_volume 45
_journal_year 2016
_chemical_formula_moiety 'C76 H44 Cl12 F18 N6 O14 S6 Tb2'
_chemical_formula_sum 'C76 H44 Cl12 F18 N6 O14 S6 Tb2'
_chemical_formula_weight 2542.83
_space_group_crystal_system triclinic
_space_group_IT_number 2
_space_group_name_Hall '-P 1'
_space_group_name_H-M_alt 'P -1'
_symmetry_space_group_name_Hall '-P 1'
_symmetry_space_group_name_H-M 'P -1'
_atom_sites_solution_hydrogens geom
_atom_sites_solution_primary direct
_atom_sites_solution_secondary difmap
_audit_update_record
;
2015-10-29 deposited with the CCDC.
2016-03-04 downloaded from the CCDC.
;
_cell_angle_alpha 100.957(3)
_cell_angle_beta 101.137(3)
_cell_angle_gamma 93.548(3)
_cell_formula_units_Z 1
_cell_length_a 12.697(3)
_cell_length_b 13.700(3)
_cell_length_c 13.882(3)
_cell_measurement_temperature 90
_cell_volume 2313.9(9)
_computing_cell_refinement Unknown
_computing_data_collection Unknown
_computing_data_reduction Unknown
_computing_molecular_graphics 'CrystalStructure 4.1'
_computing_publication_material 'CrystalStructure 4.1 (Rigaku, 2014)'
_computing_structure_refinement 'SHELXL97 (Sheldrick, 2008)'
_computing_structure_solution 'SIR92 (Altomare, et al., 1994)'
_diffrn_ambient_temperature 90
_diffrn_measured_fraction_theta_full 0.972
_diffrn_measured_fraction_theta_max 0.948
_diffrn_measurement_device_type 'Bruker APEX-II CCD'
_diffrn_measurement_method '\f and \w scans'
_diffrn_radiation_type 'Mo K\a'
_diffrn_radiation_wavelength 0.71075
_diffrn_reflns_av_R_equivalents 0.0405
_diffrn_reflns_Laue_measured_fraction_full 0.972
_diffrn_reflns_Laue_measured_fraction_max 0.948
_diffrn_reflns_limit_h_max 16
_diffrn_reflns_limit_h_min -16
_diffrn_reflns_limit_k_max 17
_diffrn_reflns_limit_k_min -16
_diffrn_reflns_limit_l_max 17
_diffrn_reflns_limit_l_min -10
_diffrn_reflns_number 12543
_diffrn_reflns_point_group_measured_fraction_full 0.972
_diffrn_reflns_point_group_measured_fraction_max 0.948
_diffrn_reflns_theta_full 25.242
_diffrn_reflns_theta_max 27.000
_diffrn_reflns_theta_min 1.528
_diffrn_standards_number 0
_exptl_absorpt_coefficient_mu 2.093
_exptl_absorpt_correction_type none
_exptl_crystal_colour red
_exptl_crystal_density_diffrn 1.825
_exptl_crystal_density_method 'not measured'
_exptl_crystal_description brick
_exptl_crystal_F_000 1246.00
_exptl_crystal_size_max 0.3
_exptl_crystal_size_mid 0.3
_exptl_crystal_size_min 0.2
_refine_diff_density_max 5.20
_refine_diff_density_min -2.52
_refine_ls_extinction_method none
_refine_ls_goodness_of_fit_ref 1.047
_refine_ls_hydrogen_treatment constr
_refine_ls_number_parameters 604
_refine_ls_number_reflns 9588
_refine_ls_number_restraints 0
_refine_ls_R_factor_all 0.0895
_refine_ls_R_factor_gt 0.0721
_refine_ls_shift/su_max 0.000
_refine_ls_structure_factor_coef Fsqd
_refine_ls_weighting_details 'w = 1/[\s^2^(Fo^2^)+(0.1425P)^2^+5.0592P] where P=(Fo^2^+2Fc^2^)/3'
_refine_ls_weighting_scheme calc
_refine_ls_wR_factor_gt 0.1944
_refine_ls_wR_factor_ref 0.2125
_reflns_number_gt 7783
_reflns_number_total 9588
_reflns_threshold_expression F^2^>2.0\s(F^2^)
_cod_data_source_file c6dt00420b2.cif
_cod_data_source_block 2dp_Tb
_cod_depositor_comments 'Adding full bibliography for 7038855--7038859.cif.'
_cod_original_cell_volume 2313.8(8)
_cod_database_code 7038859

loop_
_symmetry_equiv_pos_site_id
_space_group_symop_operation_xyz
1 +X,+Y,+Z
2 -X,-Y,-Z

loop_
_atom_site_label
_atom_site_type_symbol
_atom_site_fract_x
_atom_site_fract_y
_atom_site_fract_z
_atom_site_U_iso_or_equiv
_atom_site_adp_type
_atom_site_occupancy
_atom_site_site_symmetry_multiplicity
_atom_site_calc_flag
_atom_site_refinement_flags
Tb38 Tb 0.64407(3) -0.03250(2) 0.57914(2) 0.02400(15) Uani 1 2 d .
Cl1 Cl 0.5259(5) 0.4864(3) 0.7351(5) 0.127(2) Uani 1 2 d .
Cl2 Cl 0.4452(5) 0.4187(4) 0.8920(3) 0.1154(16) Uani 1 2 d .
Cl7 Cl 0.3016(4) 0.4869(4) 0.7430(4) 0.1056(13) Uani 1 2 d .
Cl8 Cl 0.0503(4) 0.3291(4) 0.9112(4) 0.1255(18) Uani 1 2 d .
Cl10 Cl 0.1872(8) 0.4926(5) 1.0431(6) 0.193(4) Uani 1 2 d .
Cl11 Cl 0.2270(5) 0.2955(4) 1.0499(5) 0.1323(19) Uani 1 2 d .
S1 S 0.9564(2) 0.2263(2) 0.63041(19) 0.0545(7) Uani 1 2 d .
S2 S 0.5224(2) -0.24184(18) 0.80251(17) 0.0479(6) Uani 1 2 d .
S3 S 0.99546(19) 0.02118(19) 0.82911(17) 0.0467(6) Uani 1 2 d .
F1 F 0.7044(5) -0.4198(4) 0.6586(6) 0.0661(18) Uani 1 2 d .
F2 F 0.5562(5) -0.3858(4) 0.5724(5) 0.0570(15) Uani 1 2 d .
F3 F 0.6940(7) -0.4075(4) 0.5061(6) 0.077(2) Uani 1 2 d .
F4 F 0.6860(7) -0.2220(5) 0.2518(5) 0.072(2) Uani 1 2 d .
F5 F 0.7814(6) -0.1181(5) 0.2052(4) 0.071(2) Uani 1 2 d .
F6 F 0.6184(6) -0.0950(5) 0.2092(4) 0.0699(18) Uani 1 2 d .
F7 F 0.7228(6) 0.2410(4) 0.9539(4) 0.0611(17) Uani 1 2 d .
F8 F 0.6394(7) 0.2878(5) 0.8272(6) 0.085(2) Uani 1 2 d .
F9 F 0.8004(7) 0.2567(6) 0.8350(6) 0.100(3) Uani 1 2 d .
O1 O 0.5775(4) -0.0807(4) 0.7126(4) 0.0276(11) Uani 1 2 d .
O2 O 0.6559(4) 0.1091(4) 0.7058(4) 0.0307(11) Uani 1 2 d .
O3 O 0.6659(4) -0.0885(4) 0.4151(4) 0.0309(11) Uani 1 2 d .
O4 O 0.7829(4) 0.0711(4) 0.5514(4) 0.0278(11) Uani 1 2 d .
O5 O 0.8015(4) -0.0558(4) 0.6853(4) 0.0292(11) Uani 1 2 d .
O6 O 0.6491(5) -0.2066(4) 0.5608(4) 0.0340(12) Uani 1 2 d .
O7 O 0.5422(4) 0.0842(3) 0.4935(4) 0.0264(10) Uani 1 2 d .
N1 N 0.5948(5) 0.1711(4) 0.4850(4) 0.0264(13) Uani 1 2 d .
N2 N 0.7260(6) 0.1751(5) 0.2357(5) 0.0388(16) Uani 1 2 d .
N3 N 0.6992(8) 0.1120(7) 0.1678(7) 0.060(2) Uani 1 2 d .
C1 C 0.6425(6) 0.1690(5) 0.4058(5) 0.0270(15) Uani 1 2 d .
C2 C 0.7050(6) 0.2526(6) 0.3979(6) 0.0310(16) Uani 1 2 d .
C3 C 0.7133(7) 0.3373(6) 0.4726(6) 0.0349(17) Uani 1 2 d .
C4 C 0.6032(7) 0.2521(6) 0.5582(6) 0.0348(17) Uani 1 2 d .
C5 C 0.6623(7) 0.3372(6) 0.5500(6) 0.0382(19) Uani 1 2 d .
C6 C 0.7587(7) 0.2489(7) 0.3131(7) 0.0389(19) Uani 1 2 d .
C7 C 0.8470(7) 0.3208(6) 0.3044(7) 0.0412(19) Uani 1 2 d .
C8 C 0.9296(7) 0.3613(7) 0.3868(8) 0.046(2) Uani 1 2 d .
C9 C 0.8525(8) 0.3468(8) 0.2126(8) 0.050(2) Uani 1 2 d .
C10 C 1.0175(9) 0.4507(8) 0.2882(11) 0.064(3) Uani 1 2 d .
C11 C 0.9365(11) 0.4095(9) 0.2034(10) 0.069(3) Uani 1 2 d .
C12 C 0.9418(6) 0.1400(6) 0.5209(5) 0.0291(15) Uani 1 2 d .
C13 C 1.0773(8) 0.2752(8) 0.6204(8) 0.051(2) Uani 1 2 d .
C14 C 1.1088(7) 0.2308(7) 0.5366(7) 0.043(2) Uani 1 2 d .
C15 C 1.0341(5) 0.1508(4) 0.4676(5) 0.0198(13) Uani 1 2 d .
C16 C 0.8449(6) 0.0681(5) 0.4903(5) 0.0285(15) Uani 1 2 d .
C17 C 0.8242(6) 0.0028(6) 0.3959(5) 0.0309(16) Uani 1 2 d .
C18 C 0.7353(7) -0.0668(6) 0.3656(5) 0.0322(17) Uani 1 2 d .
C19 C 0.7065(8) -0.1259(7) 0.2568(6) 0.043(2) Uani 1 2 d .
C20 C 0.9352(7) -0.0993(7) 0.8076(6) 0.0386(18) Uani 1 2 d .
C21 C 0.9890(8) -0.1565(8) 0.8682(7) 0.046(2) Uani 1 2 d .
C22 C 1.0812(8) -0.0988(9) 0.9325(8) 0.056(3) Uani 1 2 d .
C23 C 1.0947(8) -0.0029(9) 0.9192(7) 0.054(3) Uani 1 2 d .
C24 C 0.8355(6) -0.1252(6) 0.7277(6) 0.0312(16) Uani 1 2 d .
C25 C 0.7855(7) -0.2238(6) 0.7017(6) 0.0378(18) Uani 1 2 d .
C26 C 0.7001(7) -0.2556(6) 0.6209(6) 0.0367(18) Uani 1 2 d .
C27 C 0.6634(9) -0.3675(7) 0.5897(8) 0.049(2) Uani 1 2 d .
C28 C 0.5703(7) -0.1207(6) 0.8657(6) 0.0335(17) Uani 1 2 d .
C29 C 0.5709(7) -0.1065(6) 0.9698(6) 0.0355(17) Uani 1 2 d .
C30 C 0.5284(9) -0.1985(7) 0.9902(7) 0.050(2) Uani 1 2 d .
C31 C 0.5010(10) -0.2741(8) 0.9084(7) 0.054(3) Uani 1 2 d .
C32 C 0.5996(6) -0.0496(6) 0.8071(5) 0.0302(16) Uani 1 2 d .
C33 C 0.6468(6) 0.0487(6) 0.8539(6) 0.0308(16) Uani 1 2 d .
C34 C 0.7093(7) 0.2263(6) 0.8562(6) 0.0396(19) Uani 1 2 d .
C35 C 0.6679(6) 0.1189(6) 0.8001(6) 0.0314(16) Uani 1 2 d .
C36 C 0.4177(12) 0.4242(11) 0.7640(12) 0.087(4) Uani 1 2 d .
C37 C 1.0143(9) 0.4276(8) 0.3787(10) 0.059(3) Uani 1 2 d .
C39 C 0.1818(13) 0.3723(14) 0.9759(12) 0.100(6) Uani 1 2 d .
H1 H 0.63332 0.11112 0.35626 0.0324 Uiso 1 2 calc R
H3 H 0.75422 0.39492 0.46969 0.0419 Uiso 1 2 calc R
H4 H 0.57044 0.25116 0.61247 0.0418 Uiso 1 2 calc R
H5 H 0.66729 0.39539 0.59834 0.0458 Uiso 1 2 calc R
H8 H 0.92843 0.34402 0.44826 0.0554 Uiso 1 2 calc R
H9 H 0.79794 0.32086 0.15669 0.0605 Uiso 1 2 calc R
H10A H 1.07393 0.49434 0.28237 0.0771 Uiso 1 2 calc R
H11 H 0.93983 0.42466 0.14144 0.0832 Uiso 1 2 calc R
H13 H 1.11859 0.32764 0.66783 0.0610 Uiso 1 2 calc R
H14 H 1.17513 0.25027 0.52338 0.0521 Uiso 1 2 calc R
H15 H 1.04144 0.11502 0.40563 0.0238 Uiso 1 2 calc R
H17 H 0.87167 0.00672 0.35315 0.0370 Uiso 1 2 calc R
H21 H 0.96802 -0.22302 0.86729 0.0556 Uiso 1 2 calc R
H22 H 1.12842 -0.12394 0.97952 0.0673 Uiso 1 2 calc R
H23 H 1.15174 0.04363 0.95549 0.0647 Uiso 1 2 calc R
H29 H 0.5947 -0.04754 1.01702 0.0426 Uiso 1 2 calc R
H30 H 0.52056 -0.20554 1.05384 0.0601 Uiso 1 2 calc R
H31 H 0.47288 -0.33768 0.91076 0.0649 Uiso 1 2 calc R
H33 H 0.66401 0.06603 0.92362 0.0370 Uiso 1 2 calc R
H36 H 0.40353 0.35626 0.72301 0.1038 Uiso 1 2 calc R
H37 H 1.06797 0.45555 0.43469 0.0704 Uiso 1 2 calc R
H39 H 0.22769 0.37266 0.92671 0.1199 Uiso 1 2 calc R

loop_
_atom_site_aniso_label
_atom_site_aniso_U_11
_atom_site_aniso_U_22
_atom_site_aniso_U_33
_atom_site_aniso_U_12
_atom_site_aniso_U_13
_atom_site_aniso_U_23
Tb38 0.0271(2) 0.0261(2) 0.01952(19) -0.00031(13) 0.00145(13) 0.01088(12)
Cl1 0.141(4) 0.075(2) 0.196(6) 0.005(2) 0.108(4) 0.033(3)
Cl2 0.151(4) 0.114(3) 0.077(3) -0.006(3) 0.002(3) 0.038(2)
Cl7 0.095(3) 0.104(3) 0.105(3) 0.015(2) 0.002(2) 0.007(2)
Cl8 0.113(3) 0.140(4) 0.092(3) -0.033(3) -0.030(3) 0.013(3)
Cl10 0.253(8) 0.102(4) 0.161(6) -0.028(5) -0.076(6) 0.010(4)
Cl11 0.128(4) 0.127(4) 0.145(5) 0.041(3) -0.003(4) 0.060(3)
S1 0.0522(14) 0.0623(15) 0.0425(12) -0.0146(12) 0.0036(11) 0.0076(10)
S2 0.0646(15) 0.0457(12) 0.0315(10) -0.0063(11) 0.0031(10) 0.0142(8)
S3 0.0441(12) 0.0587(14) 0.0345(11) -0.0050(10) -0.0007(9) 0.0149(9)
F1 0.067(4) 0.034(3) 0.091(5) 0.004(3) -0.015(4) 0.030(3)
F2 0.056(3) 0.040(3) 0.069(4) -0.005(2) -0.008(3) 0.021(2)
F3 0.122(6) 0.034(3) 0.077(5) 0.006(3) 0.036(5) 0.003(3)
F4 0.113(6) 0.051(3) 0.044(3) -0.013(3) 0.018(4) -0.007(3)
F5 0.075(4) 0.091(5) 0.040(3) -0.009(4) 0.025(3) -0.012(3)
F6 0.066(4) 0.099(5) 0.033(3) 0.018(4) -0.011(3) 0.002(3)
F7 0.090(5) 0.052(3) 0.032(3) -0.006(3) 0.003(3) -0.000(2)
F8 0.122(6) 0.042(3) 0.072(4) 0.025(4) -0.022(4) 0.003(3)
F9 0.096(5) 0.088(5) 0.095(6) -0.062(4) 0.046(5) -0.035(4)
O1 0.033(3) 0.027(2) 0.022(2) -0.002(2) 0.001(2) 0.0104(18)
O2 0.033(3) 0.031(3) 0.027(3) -0.001(2) 0.003(2) 0.010(2)
O3 0.033(3) 0.037(3) 0.023(2) -0.004(2) 0.003(2) 0.011(2)
O4 0.028(3) 0.032(3) 0.024(2) -0.002(2) 0.002(2) 0.0102(18)
O5 0.024(2) 0.035(3) 0.028(2) 0.003(2) -0.002(2) 0.012(2)
O6 0.042(3) 0.030(3) 0.029(3) 0.001(2) 0.002(2) 0.010(2)
O7 0.028(3) 0.024(2) 0.027(2) -0.005(2) -0.002(2) 0.0151(18)
N1 0.028(3) 0.026(3) 0.025(3) -0.001(2) -0.001(2) 0.012(2)
N2 0.042(4) 0.041(4) 0.035(4) -0.004(3) 0.011(3) 0.012(3)
N3 0.075(6) 0.054(5) 0.051(5) -0.007(4) 0.029(5) -0.001(4)
C1 0.029(4) 0.031(3) 0.022(3) -0.001(3) 0.002(3) 0.012(2)
C2 0.029(4) 0.035(4) 0.031(4) 0.004(3) 0.002(3) 0.016(3)
C3 0.036(4) 0.026(4) 0.044(4) 0.001(3) 0.004(4) 0.015(3)
C4 0.037(4) 0.032(4) 0.034(4) 0.009(3) 0.003(3) 0.009(3)
C5 0.045(5) 0.028(4) 0.038(4) 0.003(3) 0.003(4) 0.005(3)
C6 0.037(4) 0.044(4) 0.037(4) -0.004(4) 0.007(4) 0.015(3)
C7 0.042(5) 0.038(4) 0.052(5) 0.006(4) 0.014(4) 0.026(4)
C8 0.041(5) 0.045(5) 0.055(5) -0.001(4) 0.003(4) 0.024(4)
C9 0.045(5) 0.061(6) 0.051(5) -0.001(4) 0.013(4) 0.023(4)
C10 0.050(6) 0.044(5) 0.116(10) 0.005(5) 0.033(7) 0.041(6)
C11 0.082(8) 0.068(7) 0.076(8) 0.003(6) 0.044(7) 0.035(6)
C12 0.025(4) 0.037(4) 0.024(3) -0.001(3) -0.002(3) 0.014(3)
C13 0.041(5) 0.052(5) 0.056(6) -0.006(4) -0.000(4) 0.013(4)
C14 0.031(4) 0.055(5) 0.047(5) -0.003(4) 0.001(4) 0.027(4)
C15 0.011(3) 0.016(3) 0.031(3) 0.002(2) -0.004(2) 0.007(2)
C16 0.029(4) 0.037(4) 0.022(3) 0.004(3) 0.001(3) 0.016(3)
C17 0.033(4) 0.041(4) 0.020(3) 0.002(3) 0.003(3) 0.012(3)
C18 0.041(4) 0.036(4) 0.022(3) 0.004(3) 0.005(3) 0.014(3)
C19 0.046(5) 0.046(5) 0.031(4) -0.007(4) 0.003(4) 0.006(3)
C20 0.030(4) 0.058(5) 0.029(4) 0.013(4) -0.002(3) 0.019(3)
C21 0.035(5) 0.055(5) 0.046(5) 0.017(4) -0.004(4) 0.014(4)
C22 0.037(5) 0.089(8) 0.043(5) 0.023(5) -0.001(4) 0.021(5)
C23 0.039(5) 0.089(8) 0.029(4) -0.000(5) 0.001(4) 0.008(4)
C24 0.030(4) 0.042(4) 0.025(3) 0.013(3) 0.003(3) 0.015(3)
C25 0.044(5) 0.037(4) 0.035(4) 0.010(4) 0.004(4) 0.017(3)
C26 0.046(5) 0.032(4) 0.038(4) 0.012(3) 0.012(4) 0.016(3)
C27 0.059(6) 0.033(4) 0.056(6) 0.005(4) 0.007(5) 0.016(4)
C28 0.040(4) 0.040(4) 0.024(3) 0.007(3) 0.004(3) 0.016(3)
C29 0.038(4) 0.039(4) 0.033(4) 0.005(3) 0.010(3) 0.013(3)
C30 0.067(6) 0.060(6) 0.027(4) -0.001(5) 0.010(4) 0.019(4)
C31 0.073(7) 0.052(5) 0.039(5) -0.005(5) 0.009(5) 0.018(4)
C32 0.031(4) 0.041(4) 0.022(3) 0.004(3) 0.003(3) 0.016(3)
C33 0.028(4) 0.038(4) 0.024(3) 0.005(3) -0.003(3) 0.006(3)
C34 0.045(5) 0.038(4) 0.032(4) -0.003(4) -0.003(4) 0.011(3)
C35 0.029(4) 0.031(4) 0.030(4) 0.003(3) 0.001(3) 0.002(3)
C36 0.092(10) 0.080(9) 0.087(10) -0.008(8) 0.025(8) 0.014(7)
C37 0.042(5) 0.052(6) 0.083(8) -0.007(4) 0.011(5) 0.021(5)
C39 0.088(10) 0.140(14) 0.065(8) -0.031(10) 0.010(8) 0.025(9)

loop_
_atom_type_symbol
_atom_type_description
_atom_type_scat_dispersion_real
_atom_type_scat_dispersion_imag
_atom_type_scat_source
C C 0.0033 0.0016
;
International Tables for Crystallography
(Vol. C, Tables 4.2.6.8 and 6.1.1.4)
;
H H 0.0000 0.0000
;
International Tables for Crystallography
(Vol. C, Table 6.1.1.4)
;
N N 0.0061 0.0033
;
International Tables for Crystallography
(Vol. C, Tables 4.2.6.8 and 6.1.1.4)
;
O O 0.0106 0.0060
;
International Tables for Crystallography
(Vol. C, Tables 4.2.6.8 and 6.1.1.4)
;
F F 0.0171 0.0103
;
International Tables for Crystallography
(Vol. C, Tables 4.2.6.8 and 6.1.1.4)
;
S S 0.1246 0.1234
;
International Tables for Crystallography
(Vol. C, Tables 4.2.6.8 and 6.1.1.4)
;
Cl Cl 0.1484 0.1585
;
International Tables for Crystallography
(Vol. C, Tables 4.2.6.8 and 6.1.1.4)
;
Tb Tb -0.1723 4.1537
;
International Tables for Crystallography
(Vol. C, Tables 4.2.6.8 and 6.1.1.4)
;

loop_
_geom_angle_atom_site_label_1
_geom_angle_atom_site_label_2
_geom_angle_atom_site_label_3
_geom_angle
_geom_angle_publ_flag
_geom_angle_site_symmetry_1
_geom_angle_site_symmetry_3
O1 Tb38 O2 71.74(18) yes . .
O1 Tb38 O3 143.93(17) yes . .
O1 Tb38 O4 140.30(15) yes . .
O1 Tb38 O5 78.04(19) yes . .
O1 Tb38 O6 72.52(19) yes . .
O1 Tb38 O7 116.37(18) yes . .
O1 Tb38 O7 76.99(17) yes . 2_656
O2 Tb38 O3 144.0(2) yes . .
O2 Tb38 O4 77.27(18) yes . .
O2 Tb38 O5 80.66(18) yes . .
O2 Tb38 O6 139.39(19) yes . .
O2 Tb38 O7 76.53(17) yes . .
O2 Tb38 O7 108.52(17) yes . 2_656
O3 Tb38 O4 71.92(17) yes . .
O3 Tb38 O5 106.94(19) yes . .
O3 Tb38 O6 74.82(19) yes . .
O3 Tb38 O7 79.48(18) yes . .
O3 Tb38 O7 83.38(18) yes . 2_656
O4 Tb38 O5 72.92(19) yes . .
O4 Tb38 O6 122.3(2) yes . .
O4 Tb38 O7 78.57(17) yes . .
O4 Tb38 O7 137.61(18) yes . 2_656
O5 Tb38 O6 73.63(18) yes . .
O5 Tb38 O7 146.70(16) yes . .
O5 Tb38 O7 148.83(19) yes . 2_656
O6 Tb38 O7 138.03(16) yes . .
O6 Tb38 O7 81.27(18) yes . 2_656
O7 Tb38 O7 63.11(16) yes . 2_656
C12 S1 C13 92.7(5) yes . .
C28 S2 C31 91.6(4) yes . .
C20 S3 C23 91.0(5) yes . .
Tb38 O1 C32 133.7(5) yes . .
Tb38 O2 C35 131.1(5) yes . .
Tb38 O3 C18 134.2(4) yes . .
Tb38 O4 C16 137.4(4) yes . .
Tb38 O5 C24 135.9(5) yes . .
Tb38 O6 C26 129.1(4) yes . .
Tb38 O7 Tb38 116.9(2) yes . 2_656
Tb38 O7 N1 119.2(4) yes . .
Tb38 O7 N1 123.8(4) yes 2_656 .
O7 N1 C1 117.8(5) yes . .
O7 N1 C4 119.0(7) yes . .
C1 N1 C4 123.1(7) yes . .
N3 N2 C6 178.7(10) yes . .
N1 C1 C2 120.3(6) yes . .
C1 C2 C3 117.2(8) yes . .
C1 C2 C6 120.0(7) yes . .
C3 C2 C6 122.8(8) yes . .
C2 C3 C5 120.8(8) yes . .
N1 C4 C5 117.4(8) yes . .
C3 C5 C4 121.2(7) yes . .
N2 C6 C2 117.6(8) yes . .
N2 C6 C7 115.4(8) yes . .
C2 C6 C7 127.0(7) yes . .
C6 C7 C8 120.7(9) yes . .
C6 C7 C9 121.3(8) yes . .
C8 C7 C9 118.0(9) yes . .
C7 C8 C37 121.1(10) yes . .
C7 C9 C11 121.4(9) yes . .
C11 C10 C37 120.7(11) yes . .
C9 C11 C10 119.4(13) yes . .
S1 C12 C15 113.1(5) yes . .
S1 C12 C16 118.0(6) yes . .
C15 C12 C16 128.9(6) yes . .
S1 C13 C14 113.3(7) yes . .
C13 C14 C15 117.2(8) yes . .
C12 C15 C14 103.6(6) yes . .
O4 C16 C12 116.4(6) yes . .
O4 C16 C17 123.8(7) yes . .
C12 C16 C17 119.8(7) yes . .
C16 C17 C18 121.4(8) yes . .
O3 C18 C17 128.8(7) yes . .
O3 C18 C19 111.5(7) yes . .
C17 C18 C19 119.6(8) yes . .
F4 C19 F5 105.5(8) yes . .
F4 C19 F6 107.2(7) yes . .
F4 C19 C18 112.0(8) yes . .
F5 C19 F6 107.7(8) yes . .
F5 C19 C18 115.0(7) yes . .
F6 C19 C18 109.1(7) yes . .
S3 C20 C21 113.3(6) yes . .
S3 C20 C24 116.3(7) yes . .
C21 C20 C24 130.4(8) yes . .
C20 C21 C22 109.6(9) yes . .
C21 C22 C23 114.1(10) yes . .
S3 C23 C22 112.1(7) yes . .
O5 C24 C20 116.9(7) yes . .
O5 C24 C25 123.6(7) yes . .
C20 C24 C25 119.5(8) yes . .
C24 C25 C26 122.4(8) yes . .
O6 C26 C25 130.1(7) yes . .
O6 C26 C27 111.8(7) yes . .
C25 C26 C27 117.9(8) yes . .
F1 C27 F2 106.9(9) yes . .
F1 C27 F3 106.1(8) yes . .
F1 C27 C26 113.5(7) yes . .
F2 C27 F3 107.1(8) yes . .
F2 C27 C26 111.8(8) yes . .
F3 C27 C26 111.0(9) yes . .
S2 C28 C29 112.1(6) yes . .
S2 C28 C32 117.9(5) yes . .
C29 C28 C32 130.0(7) yes . .
C28 C29 C30 108.6(7) yes . .
C29 C30 C31 114.0(9) yes . .
S2 C31 C30 113.6(8) yes . .
O1 C32 C28 115.7(6) yes . .
O1 C32 C33 123.0(7) yes . .
C28 C32 C33 121.3(6) yes . .
C32 C33 C35 122.3(7) yes . .
F7 C34 F8 106.3(8) yes . .
F7 C34 F9 107.8(7) yes . .
F7 C34 C35 115.0(8) yes . .
F8 C34 F9 105.9(8) yes . .
F8 C34 C35 109.4(6) yes . .
F9 C34 C35 111.8(8) yes . .
O2 C35 C33 128.8(6) yes . .
O2 C35 C34 112.2(7) yes . .
C33 C35 C34 119.0(7) yes . .
Cl1 C36 Cl2 110.2(8) yes . .
Cl1 C36 Cl7 111.2(9) yes . .
Cl2 C36 Cl7 106.7(9) yes . .
C8 C37 C10 119.4(10) yes . .
Cl8 C39 Cl10 110.6(10) yes . .
Cl8 C39 Cl11 109.8(11) yes . .
Cl10 C39 Cl11 111.4(9) yes . .
N1 C1 H1 119.840 no . .
C2 C1 H1 119.837 no . .
C2 C3 H3 119.613 no . .
C5 C3 H3 119.608 no . .
N1 C4 H4 121.281 no . .
C5 C4 H4 121.285 no . .
C3 C5 H5 119.407 no . .
C4 C5 H5 119.404 no . .
C7 C8 H8 119.470 no . .
C37 C8 H8 119.468 no . .
C7 C9 H9 119.320 no . .
C11 C9 H9 119.320 no . .
C11 C10 H10A 119.627 no . .
C37 C10 H10A 119.634 no . .
C9 C11 H11 120.283 no . .
C10 C11 H11 120.280 no . .
S1 C13 H13 123.334 no . .
C14 C13 H13 123.337 no . .
C13 C14 H14 121.428 no . .
C15 C14 H14 121.421 no . .
C12 C15 H15 128.192 no . .
C14 C15 H15 128.200 no . .
C16 C17 H17 119.326 no . .
C18 C17 H17 119.320 no . .
C20 C21 H21 125.217 no . .
C22 C21 H21 125.211 no . .
C21 C22 H22 122.955 no . .
C23 C22 H22 122.962 no . .
S3 C23 H23 123.966 no . .
C22 C23 H23 123.968 no . .
C28 C29 H29 125.690 no . .
C30 C29 H29 125.689 no . .
C29 C30 H30 122.984 no . .
C31 C30 H30 122.975 no . .
S2 C31 H31 123.200 no . .
C30 C31 H31 123.193 no . .
C32 C33 H33 118.865 no . .
C35 C33 H33 118.868 no . .
Cl1 C36 H36 109.541 no . .
Cl2 C36 H36 109.543 no . .
Cl7 C36 H36 109.537 no . .
C8 C37 H37 120.306 no . .
C10 C37 H37 120.294 no . .
Cl8 C39 H39 108.319 no . .
Cl10 C39 H39 108.325 no . .
Cl11 C39 H39 108.330 no . .

loop_
_geom_bond_atom_site_label_1
_geom_bond_atom_site_label_2
_geom_bond_distance
_geom_bond_publ_flag
_geom_bond_site_symmetry_2
Tb38 O1 2.363(6) yes .
Tb38 O2 2.334(5) yes .
Tb38 O3 2.336(5) yes .
Tb38 O4 2.330(5) yes .
Tb38 O5 2.321(5) yes .
Tb38 O6 2.357(5) yes .
Tb38 O7 2.455(5) yes .
Tb38 O7 2.390(5) yes 2_656
Cl1 C36 1.724(18) yes .
Cl2 C36 1.761(17) yes .
Cl7 C36 1.755(17) yes .
Cl8 C39 1.744(16) yes .
Cl10 C39 1.723(18) yes .
Cl11 C39 1.66(2) yes .
S1 C12 1.710(7) yes .
S1 C13 1.679(11) yes .
S2 C28 1.735(7) yes .
S2 C31 1.678(12) yes .
S3 C20 1.722(9) yes .
S3 C23 1.692(10) yes .
F1 C27 1.347(13) yes .
F2 C27 1.335(12) yes .
F3 C27 1.326(14) yes .
F4 C19 1.312(11) yes .
F5 C19 1.308(13) yes .
F6 C19 1.321(11) yes .
F7 C34 1.307(10) yes .
F8 C34 1.321(12) yes .
F9 C34 1.310(13) yes .
O1 C32 1.270(8) yes .
O2 C35 1.267(9) yes .
O3 C18 1.271(11) yes .
O4 C16 1.261(10) yes .
O5 C24 1.267(10) yes .
O6 C26 1.274(10) yes .
O7 N1 1.365(8) yes .
N1 C1 1.351(10) yes .
N1 C4 1.337(9) yes .
N2 N3 1.131(10) yes .
N2 C6 1.309(10) yes .
C1 C2 1.387(11) yes .
C2 C3 1.385(10) yes .
C2 C6 1.464(13) yes .
C3 C5 1.357(14) yes .
C4 C5 1.383(12) yes .
C6 C7 1.485(13) yes .
C7 C8 1.393(12) yes .
C7 C9 1.399(16) yes .
C8 C37 1.400(15) yes .
C9 C11 1.368(17) yes .
C10 C11 1.404(17) yes .
C10 C37 1.36(2) yes .
C12 C15 1.516(11) yes .
C12 C16 1.467(10) yes .
C13 C14 1.349(15) yes .
C14 C15 1.464(10) yes .
C16 C17 1.407(9) yes .
C17 C18 1.376(11) yes .
C18 C19 1.534(10) yes .
C20 C21 1.373(14) yes .
C20 C24 1.487(10) yes .
C21 C22 1.417(12) yes .
C22 C23 1.365(18) yes .
C24 C25 1.407(11) yes .
C25 C26 1.381(11) yes .
C26 C27 1.529(12) yes .
C28 C29 1.420(12) yes .
C28 C32 1.457(12) yes .
C29 C30 1.438(14) yes .
C30 C31 1.356(12) yes .
C32 C33 1.418(10) yes .
C33 C35 1.369(12) yes .
C34 C35 1.536(10) yes .
C1 H1 0.930 no .
C3 H3 0.930 no .
C4 H4 0.930 no .
C5 H5 0.930 no .
C8 H8 0.930 no .
C9 H9 0.930 no .
C10 H10A 0.930 no .
C11 H11 0.930 no .
C13 H13 0.930 no .
C14 H14 0.930 no .
C15 H15 0.930 no .
C17 H17 0.930 no .
C21 H21 0.930 no .
C22 H22 0.930 no .
C23 H23 0.930 no .
C29 H29 0.930 no .
C30 H30 0.930 no .
C31 H31 0.930 no .
C33 H33 0.930 no .
C36 H36 0.980 no .
C37 H37 0.930 no .
C39 H39 0.980 no .

loop_
_geom_contact_atom_site_label_1
_geom_contact_atom_site_label_2
_geom_contact_distance
_geom_contact_publ_flag
_geom_contact_site_symmetry_2
S1 O4 2.859(5) no .
S2 F2 3.538(7) no .
S2 O1 2.848(6) no .
S2 N2 3.312(8) no 2_656
S2 N3 3.470(11) no 2_656
S2 C1 3.572(8) no 2_656
S2 C2 3.577(8) no 2_656
S3 O5 2.854(5) no .
F1 O6 3.502(9) no .
F1 C25 2.727(10) no .
F2 O6 2.703(8) no .
F2 C3 3.486(10) no 2_656
F2 C4 3.323(10) no 2_656
F2 C5 3.141(11) no 2_656
F2 C25 3.506(9) no .
F3 O6 2.836(8) no .
F3 C25 3.298(9) no .
F4 O3 2.694(8) no .
F4 C17 3.493(9) no .
F5 O3 3.477(9) no .
F5 N3 3.481(12) no .
F5 C17 2.778(9) no .
F6 O3 2.787(8) no .
F6 N3 3.149(12) no .
F6 C17 3.312(9) no .
F6 C32 3.499(11) no 2_656
F6 C33 3.442(10) no 2_656
F7 O2 3.487(7) no .
F7 C33 2.753(9) no .
F8 O2 2.739(8) no .
F8 C33 3.371(10) no .
F9 O2 2.749(8) no .
F9 C33 3.433(11) no .
O1 N1 3.147(7) no 2_656
O1 C1 3.003(8) no 2_656
O1 C24 3.344(10) no .
O1 C25 3.396(11) no .
O1 C26 3.138(10) no .
O1 C35 2.842(8) no .
O2 N1 3.297(8) no .
O2 C4 3.105(10) no .
O2 C32 2.928(10) no .
O3 C1 3.582(9) no .
O3 C16 2.913(8) no .
O4 N1 2.908(8) no .
O4 C1 2.999(9) no .
O4 C4 3.472(10) no .
O4 C18 2.827(8) no .
O5 C16 3.565(10) no .
O5 C26 2.853(9) no .
O5 C32 3.329(10) no .
O5 C33 3.498(10) no .
O5 C35 3.352(9) no .
O6 N1 3.127(9) no 2_656
O6 C4 3.270(10) no 2_656
O6 C24 2.964(8) no .
O7 C5 3.578(9) no .
N1 C3 2.702(10) no .
N1 C16 3.547(10) no .
N2 C1 2.782(11) no .
N2 C8 3.556(10) no .
N2 C9 2.869(13) no .
N3 C1 3.472(12) no .
N3 C2 3.387(12) no .
N3 C7 3.346(11) no .
N3 C9 3.537(14) no .
N3 C28 3.376(13) no 2_656
N3 C29 3.577(12) no 2_656
C1 C5 2.713(10) no .
C1 C16 3.128(11) no .
C1 C17 3.344(11) no .
C1 C18 3.489(11) no .
C2 C4 2.782(13) no .
C2 C8 3.179(13) no .
C2 C16 3.478(11) no .
C3 C7 3.125(14) no .
C3 C8 3.220(14) no .
C7 C10 2.787(15) no .
C8 C11 2.765(18) no .
C8 C14 3.576(14) no .
C8 C15 3.530(12) no .
C9 C37 2.772(14) no .
C15 C17 3.121(9) no .
C21 C25 3.075(12) no .
C24 C32 3.533(12) no .
C29 C33 3.112(13) no .
Cl1 F1 3.000(10) no 1_565
Cl1 F2 3.173(9) no 1_565
Cl1 F8 3.494(9) no .
Cl2 Cl2 3.370(6) no 2_667
Cl2 F4 3.183(7) no 2_656
Cl2 F8 3.301(11) no .
Cl7 F3 3.434(9) no 2_656
Cl7 C7 3.425(11) no 2_666
Cl7 C9 3.144(12) no 2_666
Cl7 C11 3.565(15) no 2_666
Cl8 F9 3.176(9) no 1_455
Cl10 F8 3.568(9) no 2_667
Cl10 F9 3.507(10) no 2_667
Cl11 C30 3.552(13) no 2_657
Cl11 C31 3.431(14) no 2_657
S3 F5 3.211(8) no 2_756
F1 Cl1 3.000(10) no 1_545
F1 C5 3.347(9) no 1_545
F1 C10 3.535(13) no 2_756
F2 Cl1 3.173(9) no 1_545
F2 F2 3.437(7) no 2_646
F3 Cl7 3.434(9) no 2_656
F3 C3 3.469(10) no 1_545
F3 C14 3.584(13) no 2_756
F4 Cl2 3.183(7) no 2_656
F4 C13 3.378(12) no 2_756
F4 C14 3.556(11) no 2_756
F4 C36 2.943(17) no 2_656
F5 S3 3.211(8) no 2_756
F5 C23 3.165(14) no 2_756
F6 C29 3.232(10) no 1_554
F6 C30 3.063(10) no 1_554
F7 C22 3.568(13) no 2_757
F7 C30 3.467(14) no 2_657
F8 Cl1 3.494(9) no .
F8 Cl2 3.301(11) no .
F8 Cl10 3.568(9) no 2_667
F8 C36 3.537(18) no .
F9 Cl8 3.176(9) no 1_655
F9 Cl10 3.507(10) no 2_667
O3 C14 3.589(11) no 2_756
O5 C15 3.399(9) no 2_756
O6 C14 3.599(12) no 2_756
N3 C22 3.348(16) no 2_756
N3 C23 3.400(15) no 2_756
C3 F3 3.469(10) no 1_565
C5 F1 3.347(9) no 1_565
C7 Cl7 3.425(11) no 2_666
C9 Cl7 3.144(12) no 2_666
C9 C21 3.538(15) no 2_756
C10 F1 3.535(13) no 2_756
C11 Cl7 3.565(15) no 2_666
C13 F4 3.378(12) no 2_756
C14 F3 3.584(13) no 2_756
C14 F4 3.556(11) no 2_756
C14 O3 3.589(11) no 2_756
C14 O6 3.599(12) no 2_756
C14 C18 3.388(13) no 2_756
C15 O5 3.399(9) no 2_756
C15 C16 3.547(10) no 2_756
C15 C17 3.452(10) no 2_756
C15 C24 3.415(11) no 2_756
C16 C15 3.547(10) no 2_756
C17 C15 3.452(10) no 2_756
C18 C14 3.388(13) no 2_756
C21 C9 3.538(15) no 2_756
C22 F7 3.568(13) no 2_757
C22 N3 3.348(16) no 2_756
C22 C23 3.498(15) no 2_757
C23 F5 3.165(14) no 2_756
C23 N3 3.400(15) no 2_756
C23 C22 3.498(15) no 2_757
C23 C23 3.585(15) no 2_757
C24 C15 3.415(11) no 2_756
C29 F6 3.232(10) no 1_556
C29 C29 3.572(12) no 2_657
C30 Cl11 3.552(13) no 2_657
C30 F6 3.063(10) no 1_556
C30 F7 3.467(14) no 2_657
C31 Cl11 3.431(14) no 2_657
C36 F4 2.943(17) no 2_656
C36 F8 3.537(18) no .
S1 H8 3.2240 no .
S1 H14 3.4203 no .
S1 H15 3.5952 no .
S2 H1 3.4972 no 2_656
S2 H29 3.5247 no .
S2 H30 3.4342 no .
S3 H21 3.4923 no .
S3 H22 3.4342 no .
F2 H5 3.3050 no 2_656
F5 H17 2.4434 no .
F6 H1 3.1252 no .
F6 H17 3.4896 no .
F7 H33 2.3992 no .
F8 H4 2.8755 no .
F8 H33 3.5529 no .
F9 H33 3.5804 no .
O1 H1 2.6405 no 2_656
O1 H33 3.1742 no .
O2 H4 2.7057 no .
O2 H33 3.1724 no .
O3 H1 3.0289 no .
O3 H4 3.5389 no 2_656
O3 H17 3.1844 no .
O4 H1 3.1543 no .
O4 H17 3.1660 no .
O6 H4 3.2510 no 2_656
O7 H1 2.4837 no .
O7 H4 2.5143 no .
N1 H5 3.1647 no .
N2 H1 2.4794 no .
N2 H9 2.6490 no .
N2 H17 3.4916 no .
N3 H1 2.8984 no .
N3 H9 3.0949 no .
C1 H3 3.2108 no .
C1 H4 3.2013 no .
C2 H5 3.2182 no .
C2 H8 2.9267 no .
C3 H1 3.2116 no .
C3 H4 3.2276 no .
C3 H8 2.8149 no .
C4 H1 3.1906 no .
C4 H3 3.2214 no .
C6 H1 2.6235 no .
C6 H3 2.6713 no .
C6 H8 2.6504 no .
C6 H9 2.6656 no .
C7 H3 2.8270 no .
C7 H11 3.2516 no .
C7 H37 3.2681 no .
C8 H3 2.7220 no .
C8 H9 3.2337 no .
C8 H10A 3.2250 no .
C9 H8 3.2353 no .
C9 H10A 3.2297 no .
C10 H8 3.2181 no .
C10 H9 3.2330 no .
C11 H37 3.2444 no .
C12 H8 3.1501 no .
C12 H13 3.3663 no .
C12 H14 3.2321 no .
C12 H17 2.6324 no .
C13 H8 3.0830 no .
C13 H15 3.2824 no .
C14 H8 3.0386 no .
C15 H8 3.0741 no .
C15 H13 3.2735 no .
C15 H17 2.7766 no .
C16 H1 3.1164 no .
C16 H15 3.0406 no .
C17 H1 2.9366 no .
C17 H15 3.0400 no .
C18 H1 2.8430 no .
C19 H1 3.5319 no .
C19 H17 2.6470 no .
C20 H22 3.1586 no .
C20 H23 3.3516 no .
C21 H23 3.2135 no .
C23 H21 3.2129 no .
C24 H21 2.8961 no .
C25 H21 2.9296 no .
C28 H30 3.2049 no .
C28 H31 3.3628 no .
C28 H33 2.6606 no .
C29 H31 3.2222 no .
C29 H33 2.8144 no .
C31 H29 3.2234 no .
C32 H1 3.3125 no 2_656
C32 H29 2.9216 no .
C33 H29 2.9843 no .
C34 H4 3.5895 no .
C34 H33 2.6184 no .
C35 H4 3.5249 no .
C37 H11 3.2382 no .
H1 H17 3.4307 no .
H3 H5 2.2728 no .
H3 H8 2.4154 no .
H4 H5 2.3227 no .
H8 H13 3.5573 no .
H8 H14 3.5063 no .
H8 H15 3.5258 no .
H8 H37 2.3265 no .
H9 H11 2.2929 no .
H9 H31 3.4192 no 2_656
H10A H11 2.3323 no .
H10A H37 2.2897 no .
H13 H14 2.3456 no .
H14 H15 2.5247 no .
H14 H37 3.5240 no .
H15 H17 2.4424 no .
H21 H22 2.4588 no .
H22 H23 2.3905 no .
H29 H30 2.4874 no .
H29 H33 2.4320 no .
H30 H31 2.3710 no .
Cl1 H4 3.4804 no .
Cl1 H5 3.0123 no .
Cl1 H31 3.2881 no 1_565
Cl2 H30 3.1851 no 2_657
Cl2 H31 3.2899 no 1_565
Cl2 H31 3.1634 no 2_657
Cl2 H39 2.9444 no .
Cl7 H9 3.1892 no 2_666
Cl7 H13 2.9700 no 1_455
Cl7 H31 3.3458 no 1_565
Cl7 H39 3.4771 no .
Cl8 H11 3.5846 no 2_666
Cl10 H11 3.1906 no 2_666
Cl11 H21 3.1097 no 2_657
Cl11 H23 3.4540 no 1_455
S3 H15 3.3630 no 2_756
S3 H17 3.2794 no 2_756
S3 H22 3.4612 no 2_757
F1 H3 3.4687 no 1_545
F1 H5 2.4954 no 1_545
F1 H10A 3.0689 no 2_756
F1 H37 3.4137 no 2_756
F2 H5 3.4416 no 1_545
F3 H3 2.8379 no 1_545
F3 H5 3.2280 no 1_545
F3 H14 2.7784 no 2_756
F3 H36 3.4017 no 2_656
F3 H37 3.1202 no 2_756
F4 H13 3.0795 no 2_756
F4 H14 3.3792 no 2_756
F4 H30 3.1746 no 1_554
F4 H36 2.2224 no 2_656
F4 H39 3.3139 no 2_656
F5 H23 2.8675 no 2_756
F5 H29 3.4964 no 1_554
F5 H30 3.5611 no 1_554
F6 H29 2.8294 no 1_554
F6 H30 2.4457 no 1_554
F7 H9 2.7738 no 1_556
F7 H22 2.6941 no 2_757
F7 H30 3.0766 no 2_657
F7 H31 3.5672 no 2_657
F8 H30 3.1378 no 2_657
F8 H36 3.3364 no .
F9 H22 3.4410 no 2_757
O3 H14 3.2131 no 2_756
O4 H15 3.5504 no 2_756
O5 H15 2.6482 no 2_756
O6 H14 2.7594 no 2_756
N3 H22 3.2879 no 2_756
N3 H23 3.3797 no 2_756
N3 H29 2.7839 no 1_554
N3 H33 3.2641 no 1_554
C8 H37 3.1674 no 2_766
C9 H21 3.1682 no 2_756
C10 H13 3.5958 no 2_766
C10 H21 3.4766 no 2_756
C11 H21 2.9748 no 2_756
C16 H15 3.3883 no 2_756
C18 H14 3.3366 no 2_756
C19 H30 3.2631 no 1_554
C19 H36 3.4547 no 2_656
C20 H15 2.9996 no 2_756
C21 H23 3.4876 no 2_757
C22 H33 3.4118 no 2_757
C24 H14 3.5532 no 2_756
C24 H15 2.6604 no 2_756
C25 H14 3.2150 no 2_756
C25 H15 3.3123 no 2_756
C26 H14 2.7919 no 2_756
C27 H5 3.2758 no 1_545
C27 H14 3.3232 no 2_756
C28 H29 3.5833 no 2_657
C29 H23 3.4781 no 2_757
C29 H29 3.0751 no 2_657
C30 H33 3.3983 no 2_657
C33 H22 3.2766 no 2_757
C33 H30 3.3680 no 2_657
C34 H22 3.3417 no 2_757
C34 H30 3.4051 no 2_657
C35 H22 3.5911 no 2_757
C35 H30 3.5439 no 2_657
C36 H31 3.4532 no 1_565
C37 H8 3.5036 no 2_766
C37 H37 3.1687 no 2_766
H3 F1 3.4687 no 1_565
H3 F3 2.8379 no 1_565
H3 H37 2.8796 no 2_766
H4 Cl1 3.4804 no .
H4 H36 3.1166 no .
H5 Cl1 3.0123 no .
H5 F1 2.4954 no 1_565
H5 F2 3.4416 no 1_565
H5 F3 3.2280 no 1_565
H5 C27 3.2758 no 1_565
H5 H10A 3.4862 no 2_766
H8 C37 3.5036 no 2_766
H8 H37 2.9055 no 2_766
H9 Cl7 3.1892 no 2_666
H9 F7 2.7738 no 1_554
H9 H21 3.3829 no 2_756
H9 H22 3.2838 no 2_756
H10A F1 3.0689 no 2_756
H10A H5 3.4862 no 2_766
H11 Cl8 3.5846 no 2_666
H11 Cl10 3.1906 no 2_666
H11 H21 3.0565 no 2_756
H13 Cl7 2.9700 no 1_655
H13 F4 3.0795 no 2_756
H13 C10 3.5958 no 2_766
H13 H36 3.5313 no 1_655
H13 H39 3.5132 no 1_655
H14 F3 2.7784 no 2_756
H14 F4 3.3792 no 2_756
H14 O3 3.2131 no 2_756
H14 O6 2.7594 no 2_756
H14 C18 3.3366 no 2_756
H14 C24 3.5532 no 2_756
H14 C25 3.2150 no 2_756
H14 C26 2.7919 no 2_756
H14 C27 3.3232 no 2_756
H15 S3 3.3630 no 2_756
H15 O4 3.5504 no 2_756
H15 O5 2.6482 no 2_756
H15 C16 3.3883 no 2_756
H15 C20 2.9996 no 2_756
H15 C24 2.6604 no 2_756
H15 C25 3.3123 no 2_756
H17 S3 3.2794 no 2_756
H21 Cl11 3.1097 no 2_657
H21 C9 3.1682 no 2_756
H21 C10 3.4766 no 2_756
H21 C11 2.9748 no 2_756
H21 H9 3.3829 no 2_756
H21 H11 3.0565 no 2_756
H22 S3 3.4612 no 2_757
H22 F7 2.6941 no 2_757
H22 F9 3.4410 no 2_757
H22 N3 3.2879 no 2_756
H22 C33 3.2766 no 2_757
H22 C34 3.3417 no 2_757
H22 C35 3.5911 no 2_757
H22 H9 3.2838 no 2_756
H22 H33 2.7112 no 2_757
H23 Cl11 3.4540 no 1_655
H23 F5 2.8675 no 2_756
H23 N3 3.3797 no 2_756
H23 C21 3.4876 no 2_757
H23 C29 3.4781 no 2_757
H23 H29 3.1639 no 2_757
H23 H33 3.2285 no 2_757
H29 F5 3.4964 no 1_556
H29 F6 2.8294 no 1_556
H29 N3 2.7839 no 1_556
H29 C28 3.5833 no 2_657
H29 C29 3.0751 no 2_657
H29 H23 3.1639 no 2_757
H29 H29 2.8082 no 2_657
H29 H33 3.5435 no 2_657
H30 Cl2 3.1851 no 2_657
H30 F4 3.1746 no 1_556
H30 F5 3.5611 no 1_556
H30 F6 2.4457 no 1_556
H30 F7 3.0766 no 2_657
H30 F8 3.1378 no 2_657
H30 C19 3.2631 no 1_556
H30 C33 3.3680 no 2_657
H30 C34 3.4051 no 2_657
H30 C35 3.5439 no 2_657
H30 H33 3.1390 no 2_657
H31 Cl1 3.2881 no 1_545
H31 Cl2 3.2899 no 1_545
H31 Cl2 3.1634 no 2_657
H31 Cl7 3.3458 no 1_545
H31 F7 3.5672 no 2_657
H31 C36 3.4532 no 1_545
H33 N3 3.2641 no 1_556
H33 C22 3.4118 no 2_757
H33 C30 3.3983 no 2_657
H33 H22 2.7112 no 2_757
H33 H23 3.2285 no 2_757
H33 H29 3.5435 no 2_657
H33 H30 3.1390 no 2_657
H36 F3 3.4017 no 2_656
H36 F4 2.2224 no 2_656
H36 F8 3.3364 no .
H36 C19 3.4547 no 2_656
H36 H4 3.1166 no .
H36 H13 3.5313 no 1_455
H37 F1 3.4137 no 2_756
H37 F3 3.1202 no 2_756
H37 C8 3.1674 no 2_766
H37 C37 3.1687 no 2_766
H37 H3 2.8796 no 2_766
H37 H8 2.9055 no 2_766
H37 H37 2.8948 no 2_766
H39 Cl2 2.9444 no .
H39 Cl7 3.4771 no .
H39 F4 3.3139 no 2_656
H39 H13 3.5132 no 1_455

loop_
_geom_torsion_atom_site_label_1
_geom_torsion_atom_site_label_2
_geom_torsion_atom_site_label_3
_geom_torsion_atom_site_label_4
_geom_torsion
_geom_torsion_publ_flag
_geom_torsion_site_symmetry_1
_geom_torsion_site_symmetry_3
_geom_torsion_site_symmetry_4
O1 Tb38 O2 C35 28.7(4) no . . .
O2 Tb38 O1 C32 -31.3(4) no . . .
O1 Tb38 O3 C18 -149.1(4) no . . .
O3 Tb38 O1 C32 155.1(4) no . . .
O1 Tb38 O4 C16 141.2(4) no . . .
O4 Tb38 O1 C32 9.2(6) no . . .
O1 Tb38 O5 C24 52.9(5) no . . .
O5 Tb38 O1 C32 52.7(4) no . . .
O1 Tb38 O6 C26 -60.2(5) no . . .
O6 Tb38 O1 C32 129.1(5) no . . .
O1 Tb38 O7 Tb38 -57.8(2) no . . 2_656
O1 Tb38 O7 N1 125.7(3) no . . .
O7 Tb38 O1 C32 -95.4(5) no . . .
O1 Tb38 O7 Tb38 128.9(2) no . 2_656 2_656
O1 Tb38 O7 N1 -47.4(3) no . 2_656 2_656
O7 Tb38 O1 C32 -146.1(5) no 2_656 . .
O2 Tb38 O3 C18 41.3(7) no . . .
O3 Tb38 O2 C35 -157.7(4) no . . .
O2 Tb38 O4 C16 -179.6(5) no . . .
O4 Tb38 O2 C35 -126.2(5) no . . .
O2 Tb38 O5 C24 126.1(5) no . . .
O5 Tb38 O2 C35 -51.7(5) no . . .
O2 Tb38 O6 C26 -30.9(7) no . . .
O6 Tb38 O2 C35 -0.8(6) no . . .
O2 Tb38 O7 Tb38 -119.2(3) no . . 2_656
O2 Tb38 O7 N1 64.3(3) no . . .
O7 Tb38 O2 C35 152.7(5) no . . .
O2 Tb38 O7 Tb38 63.6(3) no . 2_656 2_656
O2 Tb38 O7 N1 -112.8(3) no . 2_656 2_656
O7 Tb38 O2 C35 97.5(5) no 2_656 . .
O3 Tb38 O4 C16 -18.5(5) no . . .
O4 Tb38 O3 C18 8.8(5) no . . .
O3 Tb38 O5 C24 -90.1(5) no . . .
O5 Tb38 O3 C18 -56.2(5) no . . .
O3 Tb38 O6 C26 135.3(5) no . . .
O6 Tb38 O3 C18 -123.4(5) no . . .
O3 Tb38 O7 Tb38 87.9(2) no . . 2_656
O3 Tb38 O7 N1 -88.6(3) no . . .
O7 Tb38 O3 C18 90.1(5) no . . .
O3 Tb38 O7 Tb38 -81.5(2) no . 2_656 2_656
O3 Tb38 O7 N1 102.1(4) no . 2_656 2_656
O7 Tb38 O3 C18 153.9(5) no 2_656 . .
O4 Tb38 O5 C24 -154.5(5) no . . .
O5 Tb38 O4 C16 96.4(5) no . . .
O4 Tb38 O6 C26 78.8(5) no . . .
O6 Tb38 O4 C16 39.3(5) no . . .
O4 Tb38 O7 Tb38 161.3(2) no . . 2_656
O4 Tb38 O7 N1 -15.2(3) no . . .
O7 Tb38 O4 C16 -101.1(5) no . . .
O4 Tb38 O7 Tb38 -27.7(4) no . 2_656 2_656
O4 Tb38 O7 N1 155.9(3) no . 2_656 2_656
O7 Tb38 O4 C16 -76.0(6) no 2_656 . .
O5 Tb38 O6 C26 22.1(5) no . . .
O6 Tb38 O5 C24 -22.1(5) no . . .
O5 Tb38 O7 Tb38 -167.2(3) no . . 2_656
O5 Tb38 O7 N1 16.2(5) no . . .
O7 Tb38 O5 C24 173.2(4) no . . .
O5 Tb38 O7 Tb38 166.5(3) no . 2_656 2_656
O5 Tb38 O7 N1 -9.9(6) no . 2_656 2_656
O7 Tb38 O5 C24 15.6(7) no 2_656 . .
O6 Tb38 O7 Tb38 35.1(4) no . . 2_656
O6 Tb38 O7 N1 -141.4(3) no . . .
O7 Tb38 O6 C26 -170.5(4) no . . .
O6 Tb38 O7 Tb38 -157.1(3) no . 2_656 2_656
O6 Tb38 O7 N1 26.5(3) no . 2_656 2_656
O7 Tb38 O6 C26 -139.2(5) no 2_656 . .
O7 Tb38 O7 Tb38 0.00(19) no . 2_656 2_656
O7 Tb38 O7 N1 -176.3(4) no . 2_656 2_656
O7 Tb38 O7 Tb38 0.00(19) no 2_656 . 2_656
O7 Tb38 O7 N1 -176.5(4) no 2_656 . .
C12 S1 C13 C14 0.9(8) no . . .
C13 S1 C12 C15 -3.0(6) no . . .
C13 S1 C12 C16 177.8(6) no . . .
C28 S2 C31 C30 -0.4(8) no . . .
C31 S2 C28 C29 1.0(7) no . . .
C31 S2 C28 C32 -177.1(7) no . . .
C20 S3 C23 C22 -0.6(7) no . . .
C23 S3 C20 C21 0.5(7) no . . .
C23 S3 C20 C24 -179.3(6) no . . .
Tb38 O1 C32 C28 -158.0(4) no . . .
Tb38 O1 C32 C33 23.9(11) no . . .
Tb38 O2 C35 C33 -21.0(12) no . . .
Tb38 O2 C35 C34 160.6(4) no . . .
Tb38 O3 C18 C17 -1.3(13) no . . .
Tb38 O3 C18 C19 -177.9(4) no . . .
Tb38 O4 C16 C12 -162.2(4) no . . .
Tb38 O4 C16 C17 19.7(11) no . . .
Tb38 O5 C24 C20 -167.6(4) no . . .
Tb38 O5 C24 C25 13.9(12) no . . .
Tb38 O6 C26 C25 -17.0(14) no . . .
Tb38 O6 C26 C27 168.5(4) no . . .
Tb38 O7 N1 C1 86.7(5) no . . .
Tb38 O7 N1 C4 -88.9(6) no . . .
Tb38 O7 N1 C1 -89.5(6) no 2_656 . .
Tb38 O7 N1 C4 94.9(5) no 2_656 . .
O7 N1 C1 C2 -174.4(5) no . . .
O7 N1 C4 C5 176.4(5) no . . .
C1 N1 C4 C5 1.0(11) no . . .
C4 N1 C1 C2 1.1(10) no . . .
N1 C1 C2 C3 -1.7(10) no . . .
N1 C1 C2 C6 178.5(6) no . . .
C1 C2 C3 C5 0.3(11) no . . .
C1 C2 C6 N2 15.6(11) no . . .
C1 C2 C6 C7 -164.7(7) no . . .
C3 C2 C6 N2 -164.3(7) no . . .
C3 C2 C6 C7 15.4(13) no . . .
C6 C2 C3 C5 -179.9(7) no . . .
C2 C3 C5 C4 1.8(12) no . . .
N1 C4 C5 C3 -2.4(12) no . . .
N2 C6 C7 C8 -141.2(8) no . . .
N2 C6 C7 C9 36.1(12) no . . .
C2 C6 C7 C8 39.1(13) no . . .
C2 C6 C7 C9 -143.6(8) no . . .
C6 C7 C8 C37 178.7(7) no . . .
C6 C7 C9 C11 -177.0(8) no . . .
C8 C7 C9 C11 0.4(14) no . . .
C9 C7 C8 C37 1.3(13) no . . .
C7 C8 C37 C10 -1.8(15) no . . .
C7 C9 C11 C10 -1.6(17) no . . .
C11 C10 C37 C8 0.5(16) no . . .
C37 C10 C11 C9 1.2(17) no . . .
S1 C12 C15 C14 3.9(7) no . . .
S1 C12 C16 O4 -4.8(9) no . . .
S1 C12 C16 C17 173.4(5) no . . .
C15 C12 C16 O4 176.0(7) no . . .
C15 C12 C16 C17 -5.8(12) no . . .
C16 C12 C15 C14 -176.9(7) no . . .
S1 C13 C14 C15 1.5(12) no . . .
C13 C14 C15 C12 -3.4(10) no . . .
O4 C16 C17 C18 -3.2(12) no . . .
C12 C16 C17 C18 178.8(6) no . . .
C16 C17 C18 O3 -5.4(13) no . . .
C16 C17 C18 C19 171.0(6) no . . .
O3 C18 C19 F4 -50.6(10) no . . .
O3 C18 C19 F5 -171.0(7) no . . .
O3 C18 C19 F6 68.0(9) no . . .
C17 C18 C19 F4 132.5(8) no . . .
C17 C18 C19 F5 12.1(12) no . . .
C17 C18 C19 F6 -109.0(9) no . . .
S3 C20 C21 C22 -0.3(10) no . . .
S3 C20 C24 O5 -2.5(10) no . . .
S3 C20 C24 C25 176.1(5) no . . .
C21 C20 C24 O5 177.8(9) no . . .
C21 C20 C24 C25 -3.6(14) no . . .
C24 C20 C21 C22 179.4(8) no . . .
C20 C21 C22 C23 -0.1(13) no . . .
C21 C22 C23 S3 0.5(13) no . . .
O5 C24 C25 C26 6.0(14) no . . .
C20 C24 C25 C26 -172.6(7) no . . .
C24 C25 C26 O6 -3.4(16) no . . .
C24 C25 C26 C27 170.8(8) no . . .
O6 C26 C27 F1 -171.2(8) no . . .
O6 C26 C27 F2 -50.2(11) no . . .
O6 C26 C27 F3 69.4(10) no . . .
C25 C26 C27 F1 13.5(14) no . . .
C25 C26 C27 F2 134.6(9) no . . .
C25 C26 C27 F3 -105.9(10) no . . .
S2 C28 C29 C30 -1.3(8) no . . .
S2 C28 C32 O1 6.5(10) no . . .
S2 C28 C32 C33 -175.3(5) no . . .
C29 C28 C32 O1 -171.1(8) no . . .
C29 C28 C32 C33 7.1(13) no . . .
C32 C28 C29 C30 176.5(8) no . . .
C28 C29 C30 C31 1.0(11) no . . .
C29 C30 C31 S2 -0.3(13) no . . .
O1 C32 C33 C35 2.8(12) no . . .
C28 C32 C33 C35 -175.2(7) no . . .
C32 C33 C35 O2 -4.0(13) no . . .
C32 C33 C35 C34 174.4(6) no . . .
F7 C34 C35 O2 179.8(7) no . . .
F7 C34 C35 C33 1.2(11) no . . .
F8 C34 C35 O2 60.2(10) no . . .
F8 C34 C35 C33 -118.4(8) no . . .
F9 C34 C35 O2 -56.8(9) no . . .
F9 C34 C35 C33 124.6(8) no . . .
